data_4117975
loop_
_publ_author_name
'Aakarsh Saxena'
'Bonnie Choi'
'Hon Wai Lam'

_publ_section_title
;
 Enantioselective Copper-Catalyzed Reductive Coupling of Alkenylazaarenes
 with Ketones
;
_journal_name_full 'Journal of the American Chemical Society'
_journal_page_first 8428
_journal_page_last 8431
_journal_paper_doi 10.1021/ja3036916
_journal_volume 134
_journal_year 2012
_chemical_absolute_configuration ad
_chemical_formula_moiety 'C19 H19 N O'
_chemical_formula_sum 'C19 H19 N O'
_chemical_formula_weight 277.35
_chemical_name_systematic
;
 ?
;
_space_group_IT_number 4
_symmetry_cell_setting monoclinic
_symmetry_space_group_name_Hall 'P 2yb'
_symmetry_space_group_name_H-M 'P 1 21 1'
_atom_sites_solution_hydrogens difmap
_atom_sites_solution_primary direct
_atom_sites_solution_secondary difmap
_audit_creation_method SHELXL-97
_cell_angle_alpha 90.00
_cell_angle_beta 90.1372(5)
_cell_angle_gamma 90.00
_cell_formula_units_Z 2
_cell_length_a 6.16000(3)
_cell_length_b 14.96421(10)
_cell_length_c 7.96235(5)
_cell_measurement_reflns_used 35242
_cell_measurement_temperature 120(2)
_cell_measurement_theta_max 76.1527
_cell_measurement_theta_min 2.9506
_cell_volume 733.964(8)
_computing_cell_refinement 'CrysAlisPro (Agilent Technologies, 2011)'
_computing_data_collection 'CrysAlisPro (Agilent Technologies, 2011)'
_computing_data_reduction 'CrysAlisPro (Agilent Technologies, 2011)'
_computing_molecular_graphics 'ORTEP3 for Windows (Farrugia, 1997)'
_computing_publication_material 'SHELXTL (Sheldrick, 2008) and local programs'
_computing_structure_refinement 'SHELXTL (Sheldrick, 2008)'
_computing_structure_solution 'SHELXTL (Sheldrick, 2008)'
_diffrn_ambient_temperature 120(2)
_diffrn_detector_area_resol_mean 10.3147
_diffrn_measured_fraction_theta_full 1.000
_diffrn_measured_fraction_theta_max 1.000
_diffrn_measurement_device_type 'Agilent Technologies SuperNova'
_diffrn_measurement_method '\w scans'
_diffrn_radiation_monochromator 'mirror optics'
_diffrn_radiation_source microsource
_diffrn_radiation_type CuK\a
_diffrn_radiation_wavelength 1.54184
_diffrn_reflns_av_R_equivalents 0.0185
_diffrn_reflns_av_sigmaI/netI 0.0060
_diffrn_reflns_limit_h_max 7
_diffrn_reflns_limit_h_min -7
_diffrn_reflns_limit_k_max 18
_diffrn_reflns_limit_k_min -18
_diffrn_reflns_limit_l_max 10
_diffrn_reflns_limit_l_min -10
_diffrn_reflns_number 39683
_diffrn_reflns_theta_full 76.35
_diffrn_reflns_theta_max 76.35
_diffrn_reflns_theta_min 5.56
_exptl_absorpt_coefficient_mu 0.599
_exptl_absorpt_correction_T_max 0.9267
_exptl_absorpt_correction_T_min 0.8618
_exptl_absorpt_correction_type multi-scan
_exptl_absorpt_process_details
;
CrysAlisPro, Agilent Technologies,
Version 1.171.35.19 (release 27-10-2011 CrysAlis171 .NET)
(compiled Oct 27 2011,15:02:11)
empirical absorption correction using spherical harmonics,
 implemented in SCALE3 ABSPACK scaling algorithm.
;
_exptl_crystal_colour colourless
_exptl_crystal_density_diffrn 1.255
_exptl_crystal_description block
_exptl_crystal_F_000 296
_exptl_crystal_size_max 0.26
_exptl_crystal_size_mid 0.21
_exptl_crystal_size_min 0.13
_refine_diff_density_max 0.211
_refine_diff_density_min -0.109
_refine_diff_density_rms 0.025
_refine_ls_abs_structure_details 'Flack H D (1983), Acta Cryst. A39, 876-881; 1464 Friedel pairs'
_refine_ls_abs_structure_Flack -0.01(16)
_refine_ls_extinction_coef 0.0096(8)
_refine_ls_extinction_expression Fc^*^=kFc[1+0.001xFc^2^\l^3^/sin(2\q)]^-1/4^
_refine_ls_extinction_method SHELXL
_refine_ls_goodness_of_fit_ref 1.042
_refine_ls_hydrogen_treatment refall
_refine_ls_matrix_type full
_refine_ls_number_parameters 268
_refine_ls_number_reflns 3065
_refine_ls_number_restraints 1
_refine_ls_restrained_S_all 1.042
_refine_ls_R_factor_all 0.0236
_refine_ls_R_factor_gt 0.0235
_refine_ls_shift/su_max 0.000
_refine_ls_shift/su_mean 0.000
_refine_ls_structure_factor_coef Fsqd
_refine_ls_weighting_details 'calc w=1/[\s^2^(Fo^2^)+(0.0358P)^2^+0.1044P] where P=(Fo^2^+2Fc^2^)/3'
_refine_ls_weighting_scheme calc
_refine_ls_wR_factor_gt 0.0628
_refine_ls_wR_factor_ref 0.0628
_reflns_number_gt 3060
_reflns_number_total 3065
_reflns_threshold_expression I>2\s(I)
_cod_data_source_file ja3036916_si_004.cif
_cod_data_source_block hl2013
_cod_original_sg_symbol_H-M 'P 21'
_cod_database_code 4117975

loop_
_symmetry_equiv_pos_as_xyz
'x, y, z'
'-x, y+1/2, -z'

loop_
_atom_site_label
_atom_site_type_symbol
_atom_site_fract_x
_atom_site_fract_y
_atom_site_fract_z
_atom_site_U_iso_or_equiv
_atom_site_adp_type
_atom_site_occupancy
_atom_site_symmetry_multiplicity
_atom_site_calc_flag
O1 O 1.00906(12) 0.07564(5) 0.14647(10) 0.02649(17) Uani 1 1 d
H1O H 1.018(3) 0.1159(12) 0.223(2) 0.046(4) Uiso 1 1 d
N1 N 0.84186(14) 0.18507(6) 0.39446(11) 0.02534(19) Uani 1 1 d
C1 C 0.84954(18) 0.26134(7) 0.48898(14) 0.0279(2) Uani 1 1 d
H1 H 0.973(2) 0.3001(9) 0.4693(17) 0.027(3) Uiso 1 1 d
C2 C 0.6949(2) 0.28304(7) 0.60419(13) 0.0284(2) Uani 1 1 d
H2 H 0.708(2) 0.3388(10) 0.6667(19) 0.038(4) Uiso 1 1 d
C3 C 0.52036(17) 0.22421(7) 0.63249(13) 0.0245(2) Uani 1 1 d
C4 C 0.35913(18) 0.24067(8) 0.75564(13) 0.0280(2) Uani 1 1 d
H4 H 0.371(2) 0.2937(10) 0.8231(18) 0.030(3) Uiso 1 1 d
C5 C 0.19890(17) 0.17997(8) 0.78417(13) 0.0298(2) Uani 1 1 d
H5 H 0.093(2) 0.1898(10) 0.8758(18) 0.030(3) Uiso 1 1 d
C6 C 0.18954(18) 0.09976(8) 0.69152(15) 0.0307(2) Uani 1 1 d
H6 H 0.077(2) 0.0557(11) 0.7154(19) 0.039(4) Uiso 1 1 d
C7 C 0.34149(18) 0.08231(8) 0.57036(13) 0.0273(2) Uani 1 1 d
H7 H 0.339(2) 0.0250(10) 0.5073(17) 0.025(3) Uiso 1 1 d
C8 C 0.51107(17) 0.14390(7) 0.53711(13) 0.0234(2) Uani 1 1 d
C9 C 0.67827(16) 0.12875(7) 0.41519(12) 0.0225(2) Uani 1 1 d
C10 C 0.67955(16) 0.04400(7) 0.30911(12) 0.0222(2) Uani 1 1 d
H10 H 0.524(2) 0.0278(9) 0.2886(16) 0.023(3) Uiso 1 1 d
C11 C 0.79435(19) -0.03049(7) 0.40739(13) 0.0280(2) Uani 1 1 d
H11A H 0.724(2) -0.0389(11) 0.519(2) 0.040(4) Uiso 1 1 d
H11B H 0.954(2) -0.0148(10) 0.4215(18) 0.035(4) Uiso 1 1 d
H11C H 0.787(2) -0.0870(10) 0.3443(19) 0.032(4) Uiso 1 1 d
C12 C 0.78066(16) 0.05863(7) 0.13166(12) 0.0221(2) Uani 1 1 d
C13 C 0.66906(19) 0.13696(7) 0.04144(14) 0.0274(2) Uani 1 1 d
H13A H 0.514(2) 0.1305(10) 0.0446(18) 0.035(4) Uiso 1 1 d
H13B H 0.714(2) 0.1949(10) 0.0938(18) 0.029(3) Uiso 1 1 d
H13C H 0.718(2) 0.1397(11) -0.074(2) 0.039(4) Uiso 1 1 d
C14 C 0.75328(16) -0.02555(7) 0.02583(12) 0.0221(2) Uani 1 1 d
C15 C 0.55154(17) -0.04638(7) -0.04529(13) 0.0267(2) Uani 1 1 d
H15 H 0.429(2) -0.0053(10) -0.0258(18) 0.032(3) Uiso 1 1 d
C16 C 0.52650(19) -0.12001(8) -0.14928(14) 0.0309(2) Uani 1 1 d
H16 H 0.379(3) -0.1291(12) -0.203(2) 0.045(4) Uiso 1 1 d
C17 C 0.7016(2) -0.17519(8) -0.18322(14) 0.0317(2) Uani 1 1 d
H17 H 0.689(2) -0.2252(11) -0.2580(18) 0.034(4) Uiso 1 1 d
C18 C 0.90130(19) -0.15638(7) -0.11119(14) 0.0300(2) Uani 1 1 d
H18 H 1.028(3) -0.1952(11) -0.1356(19) 0.042(4) Uiso 1 1 d
C19 C 0.92788(18) -0.08226(7) -0.00751(14) 0.0263(2) Uani 1 1 d
H19 H 1.070(2) -0.0664(9) 0.0413(17) 0.029(3) Uiso 1 1 d

loop_
_atom_site_aniso_label
_atom_site_aniso_U_11
_atom_site_aniso_U_22
_atom_site_aniso_U_33
_atom_site_aniso_U_23
_atom_site_aniso_U_13
_atom_site_aniso_U_12
O1 0.0226(4) 0.0278(4) 0.0292(4) -0.0027(3) 0.0028(3) -0.0041(3)
N1 0.0294(4) 0.0236(4) 0.0230(4) -0.0010(3) 0.0014(3) -0.0036(3)
C1 0.0343(5) 0.0242(5) 0.0251(5) -0.0001(4) -0.0013(4) -0.0059(4)
C2 0.0402(6) 0.0217(5) 0.0232(5) -0.0006(4) -0.0024(4) 0.0001(4)
C3 0.0303(5) 0.0237(5) 0.0195(4) 0.0018(4) -0.0032(4) 0.0050(4)
C4 0.0353(6) 0.0270(5) 0.0218(5) -0.0002(4) -0.0012(4) 0.0085(4)
C5 0.0294(5) 0.0377(6) 0.0223(5) 0.0012(5) 0.0030(4) 0.0080(5)
C6 0.0274(5) 0.0369(6) 0.0280(5) 0.0020(4) 0.0021(4) -0.0012(5)
C7 0.0286(5) 0.0279(5) 0.0254(5) -0.0013(4) 0.0012(4) -0.0011(4)
C8 0.0265(5) 0.0230(5) 0.0206(5) 0.0022(4) -0.0012(4) 0.0025(4)
C9 0.0251(5) 0.0217(5) 0.0208(5) 0.0010(4) -0.0014(4) -0.0001(4)
C10 0.0234(5) 0.0214(5) 0.0218(5) 0.0001(4) 0.0021(4) -0.0023(4)
C11 0.0386(6) 0.0223(5) 0.0233(5) 0.0023(4) -0.0005(4) -0.0012(4)
C12 0.0224(5) 0.0214(5) 0.0223(4) 0.0012(4) 0.0019(4) -0.0008(4)
C13 0.0345(6) 0.0224(5) 0.0252(5) 0.0029(4) -0.0015(4) 0.0014(4)
C14 0.0251(5) 0.0220(5) 0.0192(4) 0.0027(4) 0.0034(4) -0.0006(4)
C15 0.0264(5) 0.0267(5) 0.0269(5) 0.0008(4) -0.0007(4) -0.0008(4)
C16 0.0351(6) 0.0313(6) 0.0264(5) 0.0008(4) -0.0015(4) -0.0074(5)
C17 0.0459(6) 0.0257(5) 0.0237(5) -0.0030(4) 0.0085(4) -0.0079(5)
C18 0.0353(6) 0.0246(5) 0.0304(5) -0.0003(4) 0.0130(4) 0.0017(4)
C19 0.0250(5) 0.0270(5) 0.0269(5) 0.0007(4) 0.0056(4) 0.0003(4)

loop_
_atom_type_symbol
_atom_type_description
_atom_type_scat_dispersion_real
_atom_type_scat_dispersion_imag
_atom_type_scat_source
C C 0.0181 0.0091 'International Tables Vol C Tables 4.2.6.8 and 6.1.1.4'
H H 0.0000 0.0000 'International Tables Vol C Tables 4.2.6.8 and 6.1.1.4'
N N 0.0311 0.0180 'International Tables Vol C Tables 4.2.6.8 and 6.1.1.4'
O O 0.0492 0.0322 'International Tables Vol C Tables 4.2.6.8 and 6.1.1.4'

loop_
_geom_angle_atom_site_label_1
_geom_angle_atom_site_label_2
_geom_angle_atom_site_label_3
_geom_angle
H1O O1 C12 104.1(11)
C1 N1 C9 119.19(9)
N1 C1 H1 115.8(8)
N1 C1 C2 123.08(10)
H1 C1 C2 121.1(8)
C1 C2 H2 119.4(9)
C1 C2 C3 119.58(10)
H2 C2 C3 121.0(9)
C2 C3 C4 122.55(10)
C2 C3 C8 118.19(9)
C4 C3 C8 119.23(10)
C3 C4 H4 118.5(8)
C3 C4 C5 120.57(11)
H4 C4 C5 120.8(8)
C4 C5 H5 120.2(9)
C4 C5 C6 120.64(10)
H5 C5 C6 119.1(9)
C5 C6 H6 120.0(9)
C5 C6 C7 120.22(10)
H6 C6 C7 119.7(9)
C6 C7 H7 120.7(8)
C6 C7 C8 120.79(10)
H7 C7 C8 118.4(8)
C3 C8 C7 118.55(9)
C3 C8 C9 117.81(9)
C7 C8 C9 123.62(9)
N1 C9 C8 122.10(9)
N1 C9 C10 117.10(8)
C8 C9 C10 120.74(8)
C9 C10 H10 106.6(7)
C9 C10 C11 108.97(8)
C9 C10 C12 112.81(8)
H10 C10 C11 110.3(7)
H10 C10 C12 105.7(7)
C11 C10 C12 112.29(8)
C10 C11 H11A 110.2(9)
C10 C11 H11B 109.4(9)
C10 C11 H11C 110.1(9)
H11A C11 H11B 110.6(12)
H11A C11 H11C 109.2(12)
H11B C11 H11C 107.3(12)
O1 C12 C10 110.11(8)
O1 C12 C13 109.92(8)
O1 C12 C14 107.41(8)
C10 C12 C13 110.56(8)
C10 C12 C14 109.91(8)
C13 C12 C14 108.85(8)
C12 C13 H13A 110.8(9)
C12 C13 H13B 110.1(8)
C12 C13 H13C 109.6(9)
H13A C13 H13B 110.4(12)
H13A C13 H13C 109.9(12)
H13B C13 H13C 105.9(12)
C12 C14 C15 120.30(9)
C12 C14 C19 121.54(9)
C15 C14 C19 118.13(10)
C14 C15 H15 118.5(8)
C14 C15 C16 121.06(10)
H15 C15 C16 120.3(8)
C15 C16 H16 117.2(10)
C15 C16 C17 120.30(10)
H16 C16 C17 122.4(10)
C16 C17 H17 121.5(9)
C16 C17 C18 119.29(10)
H17 C17 C18 119.2(9)
C17 C18 H18 119.9(9)
C17 C18 C19 120.70(10)
H18 C18 C19 119.4(9)
C14 C19 C18 120.50(10)
C14 C19 H19 117.5(8)
C18 C19 H19 121.9(8)

loop_
_geom_bond_atom_site_label_1
_geom_bond_atom_site_label_2
_geom_bond_distance
O1 H1O 0.859(19)
O1 C12 1.4344(12)
N1 C1 1.3679(14)
N1 C9 1.3243(13)
C1 H1 0.971(14)
C1 C2 1.3631(16)
C2 H2 0.975(16)
C2 C3 1.4084(16)
C3 C4 1.4189(15)
C3 C8 1.4227(14)
C4 H4 0.961(15)
C4 C5 1.3609(17)
C5 H5 0.989(15)
C5 C6 1.4099(17)
C6 H6 0.977(17)
C6 C7 1.3709(16)
C7 H7 0.994(14)
C7 C8 1.4185(15)
C8 C9 1.4350(14)
C9 C10 1.5238(14)
C10 H10 1.002(13)
C10 C11 1.5338(14)
C10 C12 1.5608(13)
C11 H11A 1.000(16)
C11 H11B 1.015(15)
C11 H11C 0.984(15)
C12 C13 1.5363(14)
C12 C14 1.5247(14)
C13 H13A 0.960(15)
C13 H13B 1.000(15)
C13 H13C 0.972(16)
C14 C15 1.3995(14)
C14 C19 1.3959(14)
C15 H15 0.986(15)
C15 C16 1.3866(15)
C16 H16 1.016(17)
C16 C17 1.3854(18)
C17 H17 0.960(16)
C17 C18 1.3850(18)
C18 H18 0.992(16)
C18 C19 1.3921(15)
C19 H19 0.985(14)

loop_
_geom_hbond_atom_site_label_D
_geom_hbond_atom_site_label_H
_geom_hbond_atom_site_label_A
_geom_hbond_distance_DH
_geom_hbond_distance_HA
_geom_hbond_distance_DA
_geom_hbond_angle_DHA
O1 H1O N1 0.859(19) 2.029(18) 2.7660(12) 143.3(15)

loop_
_geom_torsion_atom_site_label_1
_geom_torsion_atom_site_label_2
_geom_torsion_atom_site_label_3
_geom_torsion_atom_site_label_4
_geom_torsion
C9 N1 C1 C2 -0.43(16)
N1 C1 C2 C3 1.63(17)
C1 C2 C3 C4 177.14(10)
C1 C2 C3 C8 -0.67(15)
C2 C3 C4 C5 -176.90(10)
C8 C3 C4 C5 0.89(15)
C3 C4 C5 C6 -0.25(16)
C4 C5 C6 C7 -0.47(17)
C5 C6 C7 C8 0.54(17)
C6 C7 C8 C3 0.11(15)
C6 C7 C8 C9 178.37(10)
C2 C3 C8 C7 177.08(10)
C2 C3 C8 C9 -1.29(13)
C4 C3 C8 C7 -0.81(13)
C4 C3 C8 C9 -179.18(9)
C1 N1 C9 C8 -1.70(15)
C1 N1 C9 C10 -178.92(9)
C3 C8 C9 N1 2.54(14)
C3 C8 C9 C10 179.66(8)
C7 C8 C9 N1 -175.73(9)
C7 C8 C9 C10 1.39(15)
N1 C9 C10 C11 91.90(10)
N1 C9 C10 C12 -33.52(12)
C8 C9 C10 C11 -85.36(11)
C8 C9 C10 C12 149.22(9)
C9 C10 C12 O1 68.29(10)
C9 C10 C12 C13 -53.38(11)
C9 C10 C12 C14 -173.57(8)
C11 C10 C12 O1 -55.32(11)
C11 C10 C12 C13 -176.99(9)
C11 C10 C12 C14 62.82(10)
O1 C12 C14 C15 -163.93(8)
O1 C12 C14 C19 14.01(12)
C10 C12 C14 C15 76.27(11)
C10 C12 C14 C19 -105.79(10)
C13 C12 C14 C15 -44.95(12)
C13 C12 C14 C19 132.99(10)
C12 C14 C15 C16 176.47(9)
C19 C14 C15 C16 -1.53(15)
C14 C15 C16 C17 0.75(16)
C15 C16 C17 C18 0.47(16)
C16 C17 C18 C19 -0.88(16)
C17 C18 C19 C14 0.06(16)
C12 C14 C19 C18 -176.86(9)
C15 C14 C19 C18 1.13(14)
